data_2018238
loop_
_publ_author_name
'Schau-Magnussen, Magnus'
'Gorbanev, Yury Y.'
'Kegn&#x00E6;s, S\/oren'
'Riisager, Anders'

_publ_section_title
;
 Magnesium and nickel(II) furan-2,5-dicarboxylate
;
_journal_coeditor_code BI3023
_journal_issue 10
_journal_name_full 'Acta Crystallographica Section C'
_journal_page_first m327
_journal_page_last m330
_journal_paper_doi 10.1107/S0108270111036535
_journal_volume 67
_journal_year 2011
_chemical_formula_iupac '[Mg (O H2)6](C6 H2 O5)'
_chemical_formula_moiety 'H12 Mg O6 2+, C6 H2 O5 2-'
_chemical_formula_sum 'C6 H14 Mg O11'
_chemical_formula_weight 286.48
_chemical_name_common 'Magnesium FDA'
_chemical_name_systematic
;
Hexaaquamagnesium(ii) (2,5-furandicarboxylate)
;
_space_group_IT_number 61
_symmetry_cell_setting orthorhombic
_symmetry_space_group_name_Hall '-P 2ac 2ab'
_symmetry_space_group_name_H-M 'P b c a'
_atom_sites_solution_hydrogens geom
_atom_sites_solution_primary direct
_atom_sites_solution_secondary difmap
_audit_creation_method SHELXL-97
_cell_angle_alpha 90.00
_cell_angle_beta 90.00
_cell_angle_gamma 90.00
_cell_formula_units_Z 8
_cell_length_a 6.6577(17)
_cell_length_b 18.1234(3)
_cell_length_c 18.579(3)
_cell_measurement_reflns_used 34835
_cell_measurement_temperature 122.0(10)
_cell_measurement_theta_max 37.79
_cell_measurement_theta_min 2.19
_cell_volume 2241.7(7)
_computing_cell_refinement 'COLLECT (Nonius, 1999)'
_computing_data_collection 'COLLECT (Nonius, 1999)'
_computing_data_reduction 'EvalCCD (Duisenberg <i>et al.</i>, 2003)'
_computing_molecular_graphics 'ORTEP-3 (Farrugia, 1997)'
_computing_publication_material 'SHELXL97 (Sheldrick, 2008) and OLEX2 (Dolomanov <i>et al.</i>, 2009)'
_computing_structure_refinement 'SHELXL97 (Sheldrick, 2008)'
_computing_structure_solution 'SHELXS97 (Sheldrick, 2008)'
_diffrn_ambient_temperature 122(2)
_diffrn_measured_fraction_theta_full 0.992
_diffrn_measured_fraction_theta_max 0.992
_diffrn_measurement_device_type 'Nonius KappaCCD'
_diffrn_measurement_method '\w and \f scans'
_diffrn_radiation_monochromator graphite
_diffrn_radiation_source 'fine-focus sealed tube'
_diffrn_radiation_type MoK\a
_diffrn_radiation_wavelength 0.71073
_diffrn_reflns_av_R_equivalents 0.0820
_diffrn_reflns_av_sigmaI/netI 0.0397
_diffrn_reflns_limit_h_max 11
_diffrn_reflns_limit_h_min -11
_diffrn_reflns_limit_k_max 30
_diffrn_reflns_limit_k_min -30
_diffrn_reflns_limit_l_max 31
_diffrn_reflns_limit_l_min -31
_diffrn_reflns_number 107023
_diffrn_reflns_theta_full 37.79
_diffrn_reflns_theta_max 37.79
_diffrn_reflns_theta_min 2.19
_exptl_absorpt_coefficient_mu 0.214
_exptl_absorpt_correction_T_max 0.986
_exptl_absorpt_correction_T_min 0.936
_exptl_absorpt_correction_type integration
_exptl_absorpt_process_details '(Coppens, 1970)'
_exptl_crystal_colour Colourless
_exptl_crystal_density_diffrn 1.698
_exptl_crystal_density_method 'not measured'
_exptl_crystal_description Plate
_exptl_crystal_F_000 1200
_exptl_crystal_size_max 0.307
_exptl_crystal_size_mid 0.229
_exptl_crystal_size_min 0.067
_refine_diff_density_max 0.630
_refine_diff_density_min -0.394
_refine_ls_extinction_method none
_refine_ls_goodness_of_fit_ref 1.060
_refine_ls_hydrogen_treatment mixed
_refine_ls_matrix_type full
_refine_ls_number_parameters 199
_refine_ls_number_reflns 5972
_refine_ls_number_restraints 12
_refine_ls_restrained_S_all 1.060
_refine_ls_R_factor_all 0.0574
_refine_ls_R_factor_gt 0.0354
_refine_ls_shift/su_max 0.001
_refine_ls_shift/su_mean 0.000
_refine_ls_structure_factor_coef Fsqd
_refine_ls_weighting_details 'calc w=1/[\s^2^(Fo^2^)+(0.0373P)^2^+0.7075P] where P=(Fo^2^+2Fc^2^)/3'
_refine_ls_weighting_scheme calc
_refine_ls_wR_factor_gt 0.0824
_refine_ls_wR_factor_ref 0.0917
_reflns_number_gt 4551
_reflns_number_total 5972
_reflns_threshold_expression I>2\s(I)
_cod_data_source_file bi3023.cif
_cod_data_source_block I
_cod_original_cell_volume 2241.8(6)
_cod_database_code 2018238
_cod_database_fobs_code 2018238

loop_
_symmetry_equiv_pos_as_xyz
'x, y, z'
'-x+1/2, -y, z+1/2'
'x+1/2, -y+1/2, -z'
'-x, y+1/2, -z+1/2'
'-x, -y, -z'
'x-1/2, y, -z-1/2'
'-x-1/2, y-1/2, z'
'x, -y-1/2, z-1/2'

loop_
_atom_site_type_symbol
_atom_site_label
_atom_site_fract_x
_atom_site_fract_y
_atom_site_fract_z
_atom_site_U_iso_or_equiv
_atom_site_adp_type
_atom_site_calc_flag
_atom_site_refinement_flags
_atom_site_occupancy
_atom_site_symmetry_multiplicity
Mg Mg1 0.08740(4) 0.153863(15) 0.415313(14) 0.00840(6) Uani d . 1 1
O O1 0.08761(10) 0.06538(3) 0.34841(3) 0.01304(11) Uani d D 1 1
H H1A 0.0633(19) 0.0210(6) 0.3572(7) 0.016 Uiso d D 1 1
H H1B 0.0823(19) 0.0688(7) 0.3029(6) 0.016 Uiso d D 1 1
O O2 0.10729(10) 0.24404(3) 0.48344(3) 0.01243(11) Uani d D 1 1
H H2A 0.097(2) 0.2276(7) 0.5264(6) 0.015 Uiso d D 1 1
H H2B 0.1884(19) 0.2809(7) 0.4858(7) 0.015 Uiso d D 1 1
O O3 -0.15370(9) 0.12244(3) 0.48213(3) 0.01103(10) Uani d D 1 1
H H3A -0.2385(18) 0.0946(6) 0.4636(6) 0.013 Uiso d D 1 1
H H3B -0.1111(19) 0.1018(7) 0.5204(6) 0.013 Uiso d D 1 1
O O4 0.32049(9) 0.18971(3) 0.35173(3) 0.01233(11) Uani d D 1 1
H H4A 0.3930(18) 0.2269(7) 0.3588(7) 0.015 Uiso d D 1 1
H H4B 0.3929(19) 0.1561(7) 0.3360(7) 0.015 Uiso d D 1 1
O O5 0.27399(10) 0.09377(4) 0.48307(3) 0.01549(12) Uani d D 1 1
H H5A 0.244(2) 0.0751(7) 0.5209(6) 0.019 Uiso d D 1 1
H H5B 0.3753(19) 0.0711(7) 0.4670(7) 0.019 Uiso d D 1 1
O O6 -0.13612(9) 0.19410(3) 0.34671(3) 0.01196(10) Uani d D 1 1
H H6A -0.2088(19) 0.1598(6) 0.3345(6) 0.014 Uiso d D 1 1
H H6B -0.2038(19) 0.2319(6) 0.3524(7) 0.014 Uiso d D 1 1
O O11 0.01048(9) -0.04770(3) 0.25621(3) 0.00899(10) Uani d . 1 1
O O12 0.09522(9) 0.08005(3) 0.19312(3) 0.01174(10) Uani d . 1 1
O O13 0.09398(9) 0.02701(3) 0.08340(3) 0.01187(10) Uani d . 1 1
O O14 -0.01172(9) -0.07630(3) 0.39458(3) 0.01118(10) Uani d . 1 1
O O15 -0.07711(9) -0.19615(3) 0.37582(3) 0.01119(10) Uani d . 1 1
C C1 0.07362(11) 0.02589(4) 0.15085(4) 0.00913(12) Uani d . 1 1
C C2 0.01777(11) -0.04610(4) 0.18321(4) 0.00875(12) Uani d . 1 1
C C3 -0.03056(12) -0.11393(4) 0.15587(4) 0.01021(12) Uani d . 1 1
H H3 -0.0367 -0.1274 0.1065 0.012 Uiso calc R 1 1
C C4 -0.06995(12) -0.16039(4) 0.21632(4) 0.00970(12) Uani d . 1 1
H H4 -0.1082 -0.2109 0.2153 0.012 Uiso calc R 1 1
C C5 -0.04146(11) -0.11743(4) 0.27593(4) 0.00836(11) Uani d . 1 1
C C6 -0.04484(11) -0.13071(4) 0.35420(4) 0.00842(12) Uani d . 1 1

loop_
_atom_site_aniso_label
_atom_site_aniso_U_11
_atom_site_aniso_U_22
_atom_site_aniso_U_33
_atom_site_aniso_U_12
_atom_site_aniso_U_13
_atom_site_aniso_U_23
Mg1 0.00863(12) 0.00803(11) 0.00854(11) -0.00015(9) 0.00002(9) -0.00038(8)
O1 0.0212(3) 0.0080(2) 0.0099(2) -0.0022(2) -0.0001(2) -0.00110(17)
O2 0.0150(3) 0.0110(2) 0.0112(2) -0.0025(2) -0.0001(2) -0.00155(19)
O3 0.0109(2) 0.0124(2) 0.0098(2) -0.00215(19) -0.00149(19) 0.00067(18)
O4 0.0111(2) 0.0097(2) 0.0162(3) -0.00146(19) 0.0036(2) -0.00108(19)
O5 0.0159(3) 0.0206(3) 0.0099(2) 0.0067(2) 0.0023(2) 0.0040(2)
O6 0.0112(2) 0.0097(2) 0.0149(3) 0.00069(19) -0.0025(2) 0.00009(19)
O11 0.0124(2) 0.0071(2) 0.0075(2) -0.00150(18) 0.00070(18) 0.00015(16)
O12 0.0143(3) 0.0092(2) 0.0117(2) -0.00103(19) 0.0007(2) -0.00006(18)
O13 0.0129(3) 0.0140(2) 0.0087(2) 0.0003(2) 0.00114(19) 0.00223(18)
O14 0.0161(3) 0.0087(2) 0.0088(2) -0.00145(19) 0.00014(19) -0.00093(17)
O15 0.0143(3) 0.0075(2) 0.0117(2) -0.00068(19) 0.00128(19) 0.00140(17)
C1 0.0075(3) 0.0099(3) 0.0100(3) 0.0004(2) 0.0002(2) 0.0014(2)
C2 0.0097(3) 0.0095(3) 0.0071(3) -0.0001(2) 0.0010(2) 0.0001(2)
C3 0.0113(3) 0.0107(3) 0.0087(3) -0.0009(2) 0.0000(2) -0.0014(2)
C4 0.0100(3) 0.0087(3) 0.0104(3) -0.0009(2) 0.0003(2) -0.0015(2)
C5 0.0097(3) 0.0071(2) 0.0083(3) -0.0005(2) 0.0007(2) 0.0001(2)
C6 0.0077(3) 0.0084(3) 0.0091(3) 0.0003(2) 0.0006(2) 0.0006(2)

loop_
_atom_type_symbol
_atom_type_description
_atom_type_scat_dispersion_real
_atom_type_scat_dispersion_imag
_atom_type_scat_source
C C 0.0033 0.0016 'International Tables Vol C Tables 4.2.6.8 and 6.1.1.4'
H H 0.0000 0.0000 'International Tables Vol C Tables 4.2.6.8 and 6.1.1.4'
Mg Mg 0.0486 0.0363 'International Tables Vol C Tables 4.2.6.8 and 6.1.1.4'
O O 0.0106 0.0060 'International Tables Vol C Tables 4.2.6.8 and 6.1.1.4'

loop_
_geom_angle_atom_site_label_1
_geom_angle_atom_site_label_2
_geom_angle_atom_site_label_3
_geom_angle
O1 Mg1 O4 84.10(3)
O1 Mg1 O2 176.29(3)
O4 Mg1 O2 93.07(3)
O1 Mg1 O5 87.50(3)
O4 Mg1 O5 93.58(3)
O2 Mg1 O5 90.29(3)
O1 Mg1 O6 84.42(3)
O4 Mg1 O6 94.40(3)
O2 Mg1 O6 98.21(3)
O5 Mg1 O6 167.99(3)
O1 Mg1 O3 98.50(3)
O4 Mg1 O3 177.22(3)
O2 Mg1 O3 84.37(3)
O5 Mg1 O3 87.53(3)
O6 Mg1 O3 84.91(3)
Mg1 O1 H1A 129.8(9)
Mg1 O1 H1B 123.6(9)
H1A O1 H1B 104.9(13)
Mg1 O2 H2A 106.9(9)
Mg1 O2 H2B 133.1(9)
H2A O2 H2B 105.8(12)
Mg1 O3 H3A 115.9(8)
Mg1 O3 H3B 110.9(9)
H3A O3 H3B 107.7(12)
Mg1 O4 H4A 126.7(9)
Mg1 O4 H4B 114.1(9)
H4A O4 H4B 108.1(13)
Mg1 O5 H5A 127.0(10)
Mg1 O5 H5B 121.3(10)
H5A O5 H5B 107.5(13)
Mg1 O6 H6A 109.0(9)
Mg1 O6 H6B 126.8(9)
H6A O6 H6B 110.0(13)
C2 O11 C5 107.35(6)
O13 C1 O12 126.32(7)
O13 C1 C2 116.35(7)
O12 C1 C2 117.33(7)
O11 C2 C3 110.07(6)
O11 C2 C1 115.63(6)
C3 C2 C1 134.30(7)
C2 C3 C4 106.32(6)
C2 C3 H3 126.8
C4 C3 H3 126.8
C5 C4 C3 106.01(6)
C5 C4 H4 127.0
C3 C4 H4 127.0
O11 C5 C4 110.25(6)
O11 C5 C6 114.91(6)
C4 C5 C6 134.76(7)
O14 C6 O15 124.93(7)
O14 C6 C5 117.23(6)
O15 C6 C5 117.83(6)

loop_
_geom_bond_atom_site_label_1
_geom_bond_atom_site_label_2
_geom_bond_distance
Mg1 O1 2.0289(7)
Mg1 O2 2.0715(7)
Mg1 O3 2.1077(7)
Mg1 O4 2.0556(7)
Mg1 O5 2.0770(7)
Mg1 O6 2.0907(7)
O1 H1A 0.836(11)
O1 H1B 0.849(12)
O2 H2A 0.855(11)
O2 H2B 0.860(11)
O3 H3A 0.832(11)
O3 H3B 0.852(11)
O4 H4A 0.839(11)
O4 H4B 0.831(11)
O5 H5A 0.806(11)
O5 H5B 0.845(12)
O6 H6A 0.819(11)
O6 H6B 0.826(11)
C2 O11 1.3573(9)
C5 O11 1.3605(9)
C1 O12 1.2653(9)
C1 O13 1.2607(9)
C6 O14 1.2583(9)
C6 O15 1.2705(9)
C1 C2 1.4838(10)
C2 C3 1.3685(10)
C3 C4 1.4280(11)
C3 H3 0.9500
C4 C5 1.3669(10)
C4 H4 0.9500
C5 C6 1.4741(10)

loop_
_geom_hbond_atom_site_label_D
_geom_hbond_atom_site_label_H
_geom_hbond_atom_site_label_A
_geom_hbond_site_symmetry_A
_geom_hbond_distance_DH
_geom_hbond_distance_HA
_geom_hbond_distance_DA
_geom_hbond_angle_DHA
O1 H1A O11 . 0.836(11) 2.280(13) 2.7201(8) 113.2(11)
O1 H1B O12 . 0.849(12) 2.051(12) 2.8978(9) 175.0(12)
O1 H1A O14 . 0.836(11) 1.961(12) 2.7869(8) 169.6(13)
O2 H2A O15 5_556 0.855(11) 1.908(11) 2.7624(9) 176.9(13)
O2 H2B O3 3_556 0.860(11) 2.128(12) 2.9658(9) 164.5(12)
O3 H3A O13 6_556 0.832(11) 1.872(11) 2.7011(9) 173.8(13)
O3 H3B O14 5_556 0.852(11) 1.838(11) 2.6756(9) 167.3(13)
O4 H4A O15 7_665 0.839(11) 1.884(11) 2.7200(9) 174.4(13)
O4 H4B O12 6_656 0.831(11) 2.001(12) 2.8267(9) 172.4(13)
O5 H5A O14 5_556 0.806(11) 2.205(12) 2.8839(9) 142.2(13)
O5 H5B O13 6_656 0.845(12) 1.906(12) 2.7437(10) 170.9(14)
O6 H6A O12 6_556 0.819(11) 2.014(11) 2.8318(9) 175.7(13)
O6 H6B O15 7_565 0.826(11) 2.005(11) 2.8096(9) 164.5(12)

loop_
_geom_torsion_atom_site_label_1
_geom_torsion_atom_site_label_2
_geom_torsion_atom_site_label_3
_geom_torsion_atom_site_label_4
_geom_torsion
Mg1 O1 H1A H1B 165.0(14)
Mg1 O2 H2A H2B 146.0(10)
Mg1 O3 H3A H3B 124.9(11)
Mg1 O4 H4A H4B 141.2(13)
Mg1 O5 H5A H5B 156.8(14)
Mg1 O6 H6A H6B 143.1(11)
